data_2230494
loop_
_publ_author_name
'Uluda\(g, Nesimi'
'Ate\,s, Murat'
'Tercan, Bar\?i\,s'
'H\"okelek, Tuncer'

_publ_section_title
;
 9-(4-Nitrophenylsulfonyl)-9<i>H</i>-carbazole
;
_journal_coeditor_code SU2273
_journal_issue 6
_journal_name_full 'Acta Crystallographica Section E'
_journal_page_first o1428
_journal_page_last o1429
_journal_paper_doi 10.1107/S1600536811017818
_journal_volume 67
_journal_year 2011
_chemical_formula_iupac 'C18 H12 N2 O4 S'
_chemical_formula_moiety 'C18 H12 N2 O4 S'
_chemical_formula_sum 'C18 H12 N2 O4 S'
_chemical_formula_weight 352.37
_chemical_name_systematic
;
9-(4-Nitrophenylsulfonyl)-9<i>H</i>-carbazole
;
_space_group_IT_number 14
_symmetry_cell_setting monoclinic
_symmetry_space_group_name_Hall '-P 2ybc'
_symmetry_space_group_name_H-M 'P 1 21/c 1'
_atom_sites_solution_hydrogens geom
_atom_sites_solution_primary direct
_atom_sites_solution_secondary difmap
_audit_creation_method SHELXL-97
_cell_angle_alpha 90.00
_cell_angle_beta 90.119(2)
_cell_angle_gamma 90.00
_cell_formula_units_Z 4
_cell_length_a 7.4877(2)
_cell_length_b 11.7612(3)
_cell_length_c 17.3744(4)
_cell_measurement_reflns_used 8540
_cell_measurement_temperature 100(2)
_cell_measurement_theta_max 28.24
_cell_measurement_theta_min 2.34
_cell_volume 1530.06(7)
_computing_cell_refinement 'SAINT (Bruker, 2007)'
_computing_data_collection 'APEX2 (Bruker, 2007)'
_computing_data_reduction 'SAINT (Bruker, 2007)'
_computing_molecular_graphics 'ORTEP-3 for Windows (Farrugia, 1997)'
_computing_publication_material 'WinGX (Farrugia, 1999) and PLATON (Spek, 2009)'
_computing_structure_refinement 'SHELXL97 (Sheldrick, 2008)'
_computing_structure_solution 'SHELXS97 (Sheldrick, 2008)'
_diffrn_ambient_temperature 100(2)
_diffrn_measured_fraction_theta_full 0.996
_diffrn_measured_fraction_theta_max 0.996
_diffrn_measurement_device_type 'Bruker Kappa APEXII CCD area-detector'
_diffrn_measurement_method '\f and \w'
_diffrn_radiation_monochromator graphite
_diffrn_radiation_source 'fine-focus sealed tube'
_diffrn_radiation_type MoK\a
_diffrn_radiation_wavelength 0.71073
_diffrn_reflns_av_R_equivalents 0.0325
_diffrn_reflns_av_sigmaI/netI 0.0210
_diffrn_reflns_limit_h_max 10
_diffrn_reflns_limit_h_min -9
_diffrn_reflns_limit_k_max 15
_diffrn_reflns_limit_k_min -15
_diffrn_reflns_limit_l_max 23
_diffrn_reflns_limit_l_min -23
_diffrn_reflns_number 26862
_diffrn_reflns_theta_full 28.40
_diffrn_reflns_theta_max 28.40
_diffrn_reflns_theta_min 2.09
_exptl_absorpt_coefficient_mu 0.239
_exptl_absorpt_correction_T_max 0.9426
_exptl_absorpt_correction_T_min 0.9209
_exptl_absorpt_correction_type multi-scan
_exptl_absorpt_process_details '(SADABS; Bruker, 2005)'
_exptl_crystal_colour yellow
_exptl_crystal_density_diffrn 1.530
_exptl_crystal_density_method 'not measured'
_exptl_crystal_description block
_exptl_crystal_F_000 728
_exptl_crystal_size_max 0.35
_exptl_crystal_size_mid 0.30
_exptl_crystal_size_min 0.25
_refine_diff_density_max 0.431
_refine_diff_density_min -0.536
_refine_ls_extinction_method none
_refine_ls_goodness_of_fit_ref 1.064
_refine_ls_hydrogen_treatment constr
_refine_ls_matrix_type full
_refine_ls_number_parameters 226
_refine_ls_number_reflns 3824
_refine_ls_number_restraints 0
_refine_ls_restrained_S_all 1.064
_refine_ls_R_factor_all 0.0425
_refine_ls_R_factor_gt 0.0341
_refine_ls_shift/su_max 0.001
_refine_ls_shift/su_mean 0.000
_refine_ls_structure_factor_coef Fsqd
_refine_ls_weighting_details 'calc w=1/[\s^2^(Fo^2^)+(0.0412P)^2^+0.8621P] where P=(Fo^2^+2Fc^2^)/3'
_refine_ls_weighting_scheme calc
_refine_ls_wR_factor_gt 0.0860
_refine_ls_wR_factor_ref 0.0910
_reflns_number_gt 3269
_reflns_number_total 3824
_reflns_threshold_expression I>2\s(I)
_cod_data_source_file su2273.cif
_cod_data_source_block I
_cod_original_sg_symbol_H-M 'P 21/c'
_cod_database_code 2230494
_cod_database_fobs_code 2230494

loop_
_symmetry_equiv_pos_as_xyz
'x, y, z'
'-x, y+1/2, -z+1/2'
'-x, -y, -z'
'x, -y-1/2, z-1/2'

loop_
_atom_site_type_symbol
_atom_site_label
_atom_site_fract_x
_atom_site_fract_y
_atom_site_fract_z
_atom_site_U_iso_or_equiv
_atom_site_adp_type
_atom_site_calc_flag
_atom_site_refinement_flags
_atom_site_occupancy
_atom_site_symmetry_multiplicity
_atom_site_disorder_assembly
_atom_site_disorder_group
S S1 0.34852(5) 0.62068(3) 0.145676(18) 0.01632(10) Uani d . 1 1 . .
O O1 0.42494(14) 0.73081(8) 0.13727(6) 0.0213(2) Uani d . 1 1 . .
O O2 0.17638(14) 0.59697(9) 0.11410(6) 0.0206(2) Uani d . 1 1 . .
O O3 1.02664(14) 0.30584(10) 0.02810(6) 0.0245(2) Uani d . 1 1 . .
O O4 0.82092(16) 0.17612(9) 0.03061(7) 0.0293(3) Uani d . 1 1 . .
C C1 0.6420(2) 0.67140(12) 0.27841(8) 0.0196(3) Uani d . 1 1 . .
H H1 0.6511 0.7244 0.2373 0.023 Uiso calc R 1 1 . .
C C2 0.7764(2) 0.66037(13) 0.33332(8) 0.0212(3) Uani d . 1 1 . .
H H2 0.8799 0.7067 0.3293 0.025 Uiso calc R 1 1 . .
C C3 0.7637(2) 0.58338(13) 0.39410(8) 0.0219(3) Uani d . 1 1 . .
H H3 0.8579 0.5780 0.4306 0.026 Uiso calc R 1 1 . .
C C4 0.6144(2) 0.51468(12) 0.40160(8) 0.0200(3) Uani d . 1 1 . .
H H4 0.6050 0.4625 0.4431 0.024 Uiso calc R 1 1 . .
C C4A 0.47842(19) 0.52351(11) 0.34712(8) 0.0169(3) Uani d . 1 1 . .
C C5 0.2241(2) 0.38241(12) 0.38254(8) 0.0207(3) Uani d . 1 1 . .
H H5 0.2768 0.3555 0.4289 0.025 Uiso calc R 1 1 . .
C C5A 0.30977(19) 0.46441(11) 0.33801(8) 0.0170(3) Uani d . 1 1 . .
C C6 0.0606(2) 0.34090(13) 0.35799(9) 0.0236(3) Uani d . 1 1 . .
H H6 0.0017 0.2839 0.3872 0.028 Uiso calc R 1 1 . .
C C7 -0.0187(2) 0.38190(13) 0.29076(9) 0.0242(3) Uani d . 1 1 . .
H H7 -0.1305 0.3517 0.2749 0.029 Uiso calc R 1 1 . .
C C8 0.0618(2) 0.46567(13) 0.24653(8) 0.0217(3) Uani d . 1 1 . .
H H8 0.0060 0.4947 0.2015 0.026 Uiso calc R 1 1 . .
C C8A 0.22741(19) 0.50524(12) 0.27093(8) 0.0171(3) Uani d . 1 1 . .
C C9A 0.49421(19) 0.60138(12) 0.28645(7) 0.0167(3) Uani d . 1 1 . .
N N9 0.33693(16) 0.59368(10) 0.23925(6) 0.0172(2) Uani d . 1 1 . .
N N10 0.87222(17) 0.27414(11) 0.03883(7) 0.0203(3) Uani d . 1 1 . .
C C10 0.50149(19) 0.51933(11) 0.11037(7) 0.0161(3) Uani d . 1 1 . .
C C11 0.44419(19) 0.40771(12) 0.09937(8) 0.0182(3) Uani d . 1 1 . .
H H11 0.3229 0.3877 0.1079 0.022 Uiso calc R 1 1 . .
C C12 0.56592(19) 0.32637(12) 0.07590(8) 0.0188(3) Uani d . 1 1 . .
H H12 0.5308 0.2495 0.0685 0.023 Uiso calc R 1 1 . .
C C13 0.74049(19) 0.36034(12) 0.06344(7) 0.0171(3) Uani d . 1 1 . .
C C14 0.79846(19) 0.47121(12) 0.07233(8) 0.0185(3) Uani d . 1 1 . .
H H14 0.9189 0.4914 0.0619 0.022 Uiso calc R 1 1 . .
C C15 0.67725(19) 0.55191(12) 0.09676(8) 0.0186(3) Uani d . 1 1 . .
H H15 0.7133 0.6286 0.1042 0.022 Uiso calc R 1 1 . .

loop_
_atom_site_aniso_label
_atom_site_aniso_U_11
_atom_site_aniso_U_22
_atom_site_aniso_U_33
_atom_site_aniso_U_12
_atom_site_aniso_U_13
_atom_site_aniso_U_23
S1 0.01736(18) 0.01617(17) 0.01543(16) 0.00119(12) -0.00067(12) 0.00134(11)
O1 0.0250(6) 0.0167(5) 0.0222(5) 0.0004(4) -0.0002(4) 0.0026(4)
O2 0.0177(5) 0.0243(5) 0.0199(5) 0.0023(4) -0.0027(4) 0.0017(4)
O3 0.0162(5) 0.0306(6) 0.0267(5) 0.0036(4) -0.0001(4) 0.0016(4)
O4 0.0294(6) 0.0202(6) 0.0384(6) 0.0028(5) 0.0022(5) -0.0033(5)
C1 0.0222(7) 0.0186(7) 0.0180(6) -0.0013(6) 0.0006(5) -0.0012(5)
C2 0.0192(7) 0.0214(7) 0.0229(7) -0.0032(6) 0.0002(5) -0.0050(5)
C3 0.0215(8) 0.0226(7) 0.0216(7) 0.0028(6) -0.0041(5) -0.0038(5)
C4 0.0245(8) 0.0178(6) 0.0177(6) 0.0033(6) -0.0018(5) -0.0007(5)
C4A 0.0189(7) 0.0146(6) 0.0172(6) 0.0015(5) 0.0011(5) -0.0022(5)
C5 0.0264(8) 0.0171(6) 0.0186(6) 0.0022(6) 0.0039(5) -0.0001(5)
C5A 0.0194(7) 0.0151(6) 0.0166(6) 0.0024(5) 0.0017(5) -0.0031(5)
C6 0.0256(8) 0.0202(7) 0.0250(7) -0.0036(6) 0.0078(6) -0.0008(6)
C7 0.0193(8) 0.0275(8) 0.0260(7) -0.0043(6) 0.0036(6) -0.0034(6)
C8 0.0191(7) 0.0258(7) 0.0201(6) -0.0008(6) 0.0001(5) -0.0012(5)
C8A 0.0182(7) 0.0161(6) 0.0171(6) 0.0008(5) 0.0032(5) -0.0010(5)
C9A 0.0174(7) 0.0174(6) 0.0153(6) 0.0021(5) -0.0014(5) -0.0031(5)
N9 0.0175(6) 0.0191(6) 0.0149(5) -0.0014(5) -0.0011(4) 0.0007(4)
C10 0.0179(7) 0.0174(6) 0.0131(6) 0.0013(5) -0.0012(5) 0.0012(5)
N10 0.0212(7) 0.0222(6) 0.0176(5) 0.0034(5) -0.0014(4) 0.0012(4)
C11 0.0155(7) 0.0195(7) 0.0196(6) -0.0018(5) -0.0003(5) 0.0026(5)
C12 0.0209(7) 0.0166(6) 0.0189(6) -0.0020(5) -0.0010(5) 0.0013(5)
C13 0.0178(7) 0.0197(7) 0.0139(6) 0.0032(5) -0.0008(5) 0.0008(5)
C14 0.0151(7) 0.0238(7) 0.0165(6) -0.0028(5) -0.0009(5) -0.0001(5)
C15 0.0202(7) 0.0181(6) 0.0175(6) -0.0030(5) -0.0010(5) 0.0010(5)

loop_
_atom_type_symbol
_atom_type_description
_atom_type_scat_dispersion_real
_atom_type_scat_dispersion_imag
_atom_type_scat_source
C C 0.0033 0.0016 'International Tables Vol C Tables 4.2.6.8 and 6.1.1.4'
H H 0.0000 0.0000 'International Tables Vol C Tables 4.2.6.8 and 6.1.1.4'
N N 0.0061 0.0033 'International Tables Vol C Tables 4.2.6.8 and 6.1.1.4'
O O 0.0106 0.0060 'International Tables Vol C Tables 4.2.6.8 and 6.1.1.4'
S S 0.1246 0.1234 'International Tables Vol C Tables 4.2.6.8 and 6.1.1.4'

loop_
_geom_angle_atom_site_label_1
_geom_angle_atom_site_label_2
_geom_angle_atom_site_label_3
_geom_angle_site_symmetry_1
_geom_angle_site_symmetry_3
_geom_angle
_geom_angle_publ_flag
O1 S1 O2 . . 120.07(6) ?
O1 S1 N9 . . 107.25(6) ?
O1 S1 C10 . . 108.53(7) ?
O2 S1 N9 . . 106.87(6) ?
O2 S1 C10 . . 108.71(6) ?
N9 S1 C10 . . 104.29(6) ?
C1 C9A N9 . . 129.31(13) ?
C1 C9A C4A . . 122.17(13) ?
C4A C9A N9 . . 108.53(12) ?
C8A N9 S1 . . 123.08(9) ?
C8A N9 C9A . . 107.17(11) ?
C9A N9 S1 . . 120.19(10) ?
C11 C10 S1 . . 118.95(11) ?
C15 C10 S1 . . 119.21(11) ?
C15 C10 C11 . . 121.80(13) ?
O3 N10 C13 . . 117.65(12) ?
O4 N10 O3 . . 124.28(13) ?
O4 N10 C13 . . 118.07(12) ?
C2 C1 H1 . . 121.6 ?
C9A C1 C2 . . 116.86(13) ?
C9A C1 H1 . . 121.6 ?
C1 C2 C3 . . 121.96(14) ?
C1 C2 H2 . . 119.0 ?
C3 C2 H2 . . 119.0 ?
C2 C3 H3 . . 119.8 ?
C4 C3 C2 . . 120.42(13) ?
C4 C3 H3 . . 119.8 ?
C3 C4 C4A . . 118.77(13) ?
C3 C4 H4 . . 120.6 ?
C4A C4 H4 . . 120.6 ?
C4 C4A C5A . . 132.37(13) ?
C4 C4A C9A . . 119.81(13) ?
C9A C4A C5A . . 107.82(12) ?
C5A C5 H5 . . 120.6 ?
C6 C5 C5A . . 118.74(13) ?
C6 C5 H5 . . 120.6 ?
C5 C5A C4A . . 132.31(13) ?
C5 C5A C8A . . 119.75(13) ?
C8A C5A C4A . . 107.94(12) ?
C5 C6 C7 . . 120.69(14) ?
C5 C6 H6 . . 119.7 ?
C7 C6 H6 . . 119.7 ?
C8 C7 C6 . . 121.65(14) ?
C8 C7 H7 . . 119.2 ?
C6 C7 H7 . . 119.2 ?
C7 C8 C8A . . 117.18(13) ?
C7 C8 H8 . . 121.4 ?
C8A C8 H8 . . 121.4 ?
C5A C8A N9 . . 108.44(12) ?
C8 C8A N9 . . 129.49(13) ?
C8 C8A C5A . . 121.96(13) ?
C10 C11 H11 . . 120.4 ?
C12 C11 C10 . . 119.26(13) ?
C12 C11 H11 . . 120.4 ?
C11 C12 C13 . . 118.00(13) ?
C11 C12 H12 . . 121.0 ?
C13 C12 H12 . . 121.0 ?
C12 C13 N10 . . 118.56(12) ?
C14 C13 N10 . . 118.00(13) ?
C14 C13 C12 . . 123.44(13) ?
C13 C14 H14 . . 120.8 ?
C15 C14 C13 . . 118.43(13) ?
C15 C14 H14 . . 120.8 ?
C10 C15 H15 . . 120.5 ?
C14 C15 C10 . . 119.05(13) ?
C14 C15 H15 . . 120.5 ?

loop_
_geom_bond_atom_site_label_1
_geom_bond_atom_site_label_2
_geom_bond_site_symmetry_2
_geom_bond_distance
_geom_bond_publ_flag
S1 O1 . 1.4237(11) ?
S1 O2 . 1.4272(11) ?
S1 N9 . 1.6589(11) ?
S1 C10 . 1.7641(14) ?
O3 N10 . 1.2295(17) ?
O4 N10 . 1.2233(17) ?
C1 C2 . 1.391(2) ?
C1 H1 . 0.9500 ?
C2 H2 . 0.9500 ?
C3 C2 . 1.395(2) ?
C3 H3 . 0.9500 ?
C4 C3 . 1.385(2) ?
C4 H4 . 0.9500 ?
C4A C4 . 1.3929(19) ?
C4A C5A . 1.450(2) ?
C5 C6 . 1.384(2) ?
C5 H5 . 0.9500 ?
C5A C5 . 1.3938(19) ?
C6 C7 . 1.395(2) ?
C6 H6 . 0.9500 ?
C7 C8 . 1.388(2) ?
C7 H7 . 0.9500 ?
C8 H8 . 0.9500 ?
C8A C8 . 1.390(2) ?
C8A C5A . 1.4023(19) ?
C9A C1 . 1.387(2) ?
C9A C4A . 1.4016(19) ?
N9 C8A . 1.4349(18) ?
N9 C9A . 1.4366(17) ?
C10 C11 . 1.3941(19) ?
N10 C13 . 1.4783(18) ?
C11 C12 . 1.383(2) ?
C11 H11 . 0.9500 ?
C12 H12 . 0.9500 ?
C13 C12 . 1.384(2) ?
C13 C14 . 1.383(2) ?
C14 C15 . 1.381(2) ?
C14 H14 . 0.9500 ?
C15 C10 . 1.391(2) ?
C15 H15 . 0.9500 ?

loop_
_geom_hbond_atom_site_label_D
_geom_hbond_atom_site_label_H
_geom_hbond_atom_site_label_A
_geom_hbond_site_symmetry_A
_geom_hbond_distance_DH
_geom_hbond_distance_HA
_geom_hbond_distance_DA
_geom_hbond_angle_DHA
_geom_hbond_publ_flag
C1 H1 O1 . 0.95 2.43 3.0210(18) 121 yes
C6 H6 O2 2_545 0.95 2.57 3.4085(19) 147 yes
C14 H14 O2 1_655 0.95 2.46 3.2731(18) 143 yes
C1 H1 Cg3 2_655 0.95 2.94 3.7368(15) 142 yes
C12 H12 Cg2 2_645 0.95 2.71 3.4376(15) 134 yes

loop_
_geom_torsion_atom_site_label_1
_geom_torsion_atom_site_label_2
_geom_torsion_atom_site_label_3
_geom_torsion_atom_site_label_4
_geom_torsion_site_symmetry_1
_geom_torsion_site_symmetry_2
_geom_torsion_site_symmetry_3
_geom_torsion_site_symmetry_4
_geom_torsion
_geom_torsion_publ_flag
O1 S1 N9 C8A . . . . 163.45(11) ?
O1 S1 N9 C9A . . . . -54.69(12) ?
O2 S1 N9 C8A . . . . 33.47(12) ?
O2 S1 N9 C9A . . . . 175.33(10) ?
C10 S1 N9 C8A . . . . -81.56(12) ?
C10 S1 N9 C9A . . . . 60.30(11) ?
O1 S1 C10 C11 . . . . -168.31(10) ?
O1 S1 C10 C15 . . . . 13.85(12) ?
O2 S1 C10 C11 . . . . -36.13(12) ?
O2 S1 C10 C15 . . . . 146.03(11) ?
N9 S1 C10 C11 . . . . 77.60(11) ?
N9 S1 C10 C15 . . . . -100.24(11) ?
C9A C1 C2 C3 . . . . -0.5(2) ?
C4 C3 C2 C1 . . . . 0.0(2) ?
C4A C4 C3 C2 . . . . 0.4(2) ?
C5A C4A C4 C3 . . . . 179.14(14) ?
C9A C4A C4 C3 . . . . -0.3(2) ?
C4 C4A C5A C5 . . . . 3.1(3) ?
C4 C4A C5A C8A . . . . -178.12(14) ?
C9A C4A C5A C5 . . . . -177.34(14) ?
C9A C4A C5A C8A . . . . 1.40(15) ?
C5A C5 C6 C7 . . . . -1.2(2) ?
C4A C5A C5 C6 . . . . -179.66(14) ?
C8A C5A C5 C6 . . . . 1.7(2) ?
C5 C6 C7 C8 . . . . -0.5(2) ?
C6 C7 C8 C8A . . . . 1.6(2) ?
N9 C8A C5A C4A . . . . -2.90(15) ?
N9 C8A C5A C5 . . . . 176.02(12) ?
C8 C8A C5A C4A . . . . -179.48(13) ?
C8 C8A C5A C5 . . . . -0.6(2) ?
N9 C8A C8 C7 . . . . -176.89(14) ?
C5A C8A C8 C7 . . . . -1.1(2) ?
S1 N9 C8A C5A . . . . 149.32(10) ?
S1 N9 C8A C8 . . . . -34.4(2) ?
C9A N9 C8A C5A . . . . 3.29(14) ?
C9A N9 C8A C8 . . . . 179.53(14) ?
S1 N9 C9A C1 . . . . 30.83(19) ?
S1 N9 C9A C4A . . . . -149.61(10) ?
C8A N9 C9A C1 . . . . 178.04(14) ?
C8A N9 C9A C4A . . . . -2.41(14) ?
N9 C9A C1 C2 . . . . -179.94(13) ?
C4A C9A C1 C2 . . . . 0.6(2) ?
C1 C9A C4A C4 . . . . -0.2(2) ?
C1 C9A C4A C5A . . . . -179.76(12) ?
N9 C9A C4A C4 . . . . -179.76(12) ?
N9 C9A C4A C5A . . . . 0.65(15) ?
O3 N10 C13 C12 . . . . -179.94(12) ?
O3 N10 C13 C14 . . . . 0.47(18) ?
O4 N10 C13 C12 . . . . -0.09(18) ?
O4 N10 C13 C14 . . . . -179.68(12) ?
S1 C10 C11 C12 . . . . -176.34(10) ?
C15 C10 C11 C12 . . . . 1.4(2) ?
C10 C11 C12 C13 . . . . -0.7(2) ?
N10 C13 C12 C11 . . . . 179.61(12) ?
C14 C13 C12 C11 . . . . -0.8(2) ?
N10 C13 C14 C15 . . . . -178.75(12) ?
C12 C13 C14 C15 . . . . 1.7(2) ?
C13 C14 C15 C10 . . . . -0.94(19) ?
C14 C15 C10 S1 . . . . 177.20(10) ?
C14 C15 C10 C11 . . . . -0.6(2) ?

loop_
_cod_related_entry_id
_cod_related_entry_database
_cod_related_entry_code
1 ChemSpider 17626860
